data_7040238
loop_
_publ_author_name
'W\"achtler, Erik'
'Gericke, Robert'
'Brendler, Erica'
'Gerke, Birgit'
'Langer, Thorsten'
'P\"ottgen, Rainer'
'Zhechkov, Lyuben'
'Heine, Thomas'
'Wagler, J\"org'

_publ_section_title
;
 Group 10-group 14 metal complexes [E-TM](IV): the role of the group 14
 site as an L, X and Z-type ligand.
;
_journal_issue 36
_journal_name_full 'Dalton transactions (Cambridge, England : 2003)'
_journal_page_first 14252
_journal_page_last 14264
_journal_paper_doi 10.1039/c6dt01621a
_journal_volume 45
_journal_year 2016
_chemical_formula_moiety 'C28 H23 Cl2 N2 Ni P S2 Sn'
_chemical_formula_sum 'C28 H23 Cl2 N2 Ni P S2 Sn'
_chemical_formula_weight 730.87
_chemical_name_systematic
; 
 ? 
;
_space_group_IT_number 14
_symmetry_cell_setting monoclinic
_symmetry_space_group_name_Hall '-P 2yn'
_symmetry_space_group_name_H-M 'P 1 21/n 1'
_atom_sites_solution_hydrogens geom
_atom_sites_solution_primary direct
_atom_sites_solution_secondary difmap
_audit_creation_method SHELXL-97
_audit_update_record
;
2016-08-03 deposited with the CCDC.
2016-08-08 downloaded from the CCDC.
;
_cell_angle_alpha 90.00
_cell_angle_beta 106.036(2)
_cell_angle_gamma 90.00
_cell_formula_units_Z 8
_cell_length_a 15.6578(4)
_cell_length_b 16.2539(5)
_cell_length_c 23.8975(7)
_cell_measurement_reflns_used 52978
_cell_measurement_temperature 200(2)
_cell_measurement_theta_max 28.41
_cell_measurement_theta_min 2.50
_cell_volume 5845.3(3)
_computing_cell_refinement 'STOE X-AREA'
_computing_data_collection 'STOE X-AREA'
_computing_data_reduction 'STOE X-RED'
_computing_molecular_graphics 'ORTEP32 (Farugia)'
_computing_publication_material 'Ciftab (Sheldrick)'
_computing_structure_refinement 'SHELXL-97 (Sheldrick, 1997)'
_computing_structure_solution 'SHELXS-97 (Sheldrick, 1997)'
_diffrn_ambient_temperature 200(2)
_diffrn_measured_fraction_theta_full 0.999
_diffrn_measured_fraction_theta_max 0.999
_diffrn_measurement_device_type 'STOE IPDS 2T'
_diffrn_measurement_method 'omega scans'
_diffrn_radiation_monochromator graphite
_diffrn_radiation_source 'fine-focus sealed tube'
_diffrn_radiation_type MoK\a
_diffrn_radiation_wavelength 0.71073
_diffrn_reflns_av_R_equivalents 0.0460
_diffrn_reflns_av_sigmaI/netI 0.0259
_diffrn_reflns_limit_h_max 19
_diffrn_reflns_limit_h_min -20
_diffrn_reflns_limit_k_max 20
_diffrn_reflns_limit_k_min -20
_diffrn_reflns_limit_l_max 30
_diffrn_reflns_limit_l_min -30
_diffrn_reflns_number 61845
_diffrn_reflns_theta_full 27.00
_diffrn_reflns_theta_max 27.00
_diffrn_reflns_theta_min 2.51
_exptl_absorpt_coefficient_mu 1.900
_exptl_absorpt_correction_T_max 0.9216
_exptl_absorpt_correction_T_min 0.6418
_exptl_absorpt_correction_type integration
_exptl_absorpt_process_details xshape
_exptl_crystal_colour orange
_exptl_crystal_density_diffrn 1.661
_exptl_crystal_density_method 'not measured'
_exptl_crystal_description plate
_exptl_crystal_F_000 2912
_exptl_crystal_size_max 0.30
_exptl_crystal_size_mid 0.30
_exptl_crystal_size_min 0.05
_refine_diff_density_max 0.427
_refine_diff_density_min -0.382
_refine_diff_density_rms 0.071
_refine_ls_extinction_method none
_refine_ls_goodness_of_fit_ref 1.025
_refine_ls_hydrogen_treatment constr
_refine_ls_matrix_type full
_refine_ls_number_parameters 667
_refine_ls_number_reflns 12752
_refine_ls_number_restraints 0
_refine_ls_restrained_S_all 1.025
_refine_ls_R_factor_all 0.0411
_refine_ls_R_factor_gt 0.0255
_refine_ls_shift/su_max 0.004
_refine_ls_shift/su_mean 0.000
_refine_ls_structure_factor_coef Fsqd
_refine_ls_weighting_details 'calc w=1/[\s^2^(Fo^2^)+(0.0240P)^2^+1.7523P] where P=(Fo^2^+2Fc^2^)/3'
_refine_ls_weighting_scheme calc
_refine_ls_wR_factor_gt 0.0523
_refine_ls_wR_factor_ref 0.0568
_reflns_number_gt 10024
_reflns_number_total 12752
_reflns_threshold_expression >2sigma(I)
_cod_data_source_file c6dt01621a2.cif
_cod_data_source_block 2
_cod_depositor_comments 'Adding full bibliography for 7040238--7040250.cif.'
_cod_original_sg_symbol_H-M 'P 21/n'
_cod_database_code 7040238

loop_
_symmetry_equiv_pos_as_xyz
'x, y, z'
'-x+1/2, y+1/2, -z+1/2'
'-x, -y, -z'
'x-1/2, -y-1/2, z-1/2'

loop_
_atom_site_label
_atom_site_type_symbol
_atom_site_fract_x
_atom_site_fract_y
_atom_site_fract_z
_atom_site_U_iso_or_equiv
_atom_site_adp_type
_atom_site_occupancy
_atom_site_symmetry_multiplicity
_atom_site_calc_flag
_atom_site_refinement_flags
Ni1 Ni 0.690100(17) 0.750483(14) 0.634223(11) 0.02134(6) Uani 1 1 d .
Ni2 Ni 0.191961(17) 0.747358(14) 0.627178(11) 0.02084(6) Uani 1 1 d .
Sn1 Sn 0.643938(9) 0.763581(8) 0.722917(6) 0.02363(4) Uani 1 1 d .
Sn2 Sn 0.143580(9) 0.750061(8) 0.714727(6) 0.02229(4) Uani 1 1 d .
Cl1 Cl 0.73433(4) 0.77348(4) 0.82152(3) 0.04520(15) Uani 1 1 d .
Cl2 Cl 0.49702(4) 0.76946(4) 0.73454(3) 0.03962(13) Uani 1 1 d .
Cl3 Cl 0.23833(4) 0.75391(4) 0.81251(2) 0.03671(12) Uani 1 1 d .
Cl4 Cl -0.00439(3) 0.74931(3) 0.72527(2) 0.02967(11) Uani 1 1 d .
S1 S 0.70446(4) 0.88193(3) 0.62998(2) 0.02848(11) Uani 1 1 d .
S2 S 0.67447(4) 0.61853(3) 0.63670(2) 0.03233(13) Uani 1 1 d .
S3 S 0.18085(4) 0.88011(3) 0.62169(2) 0.03043(12) Uani 1 1 d .
S4 S 0.19545(4) 0.61469(3) 0.62942(2) 0.02854(12) Uani 1 1 d .
P1 P 0.72734(3) 0.73925(3) 0.55018(2) 0.02036(10) Uani 1 1 d .
P2 P 0.23232(3) 0.74692(3) 0.54461(2) 0.02042(10) Uani 1 1 d .
N1 N 0.64132(12) 0.90490(10) 0.72387(8) 0.0294(4) Uani 1 1 d .
N2 N 0.63476(12) 0.62574(10) 0.74001(8) 0.0275(4) Uani 1 1 d .
N3 N 0.13516(12) 0.88955(10) 0.72301(8) 0.0255(4) Uani 1 1 d .
N4 N 0.14046(12) 0.61076(10) 0.72746(8) 0.0288(4) Uani 1 1 d .
C1 C 0.66764(14) 0.93973(12) 0.68067(10) 0.0272(4) Uani 1 1 d .
C2 C 0.66685(15) 1.02610(13) 0.67475(11) 0.0346(5) Uani 1 1 d .
H2 H 0.6845 1.0508 0.6437 0.041 Uiso 1 1 calc R
C3 C 0.64034(17) 1.07416(14) 0.71413(13) 0.0428(6) Uani 1 1 d .
H3 H 0.6397 1.1324 0.7106 0.051 Uiso 1 1 calc R
C4 C 0.61439(18) 1.03697(15) 0.75913(13) 0.0463(7) Uani 1 1 d .
H4 H 0.5960 1.0693 0.7868 0.056 Uiso 1 1 calc R
C5 C 0.61569(17) 0.95301(15) 0.76296(12) 0.0392(6) Uani 1 1 d .
H5 H 0.5982 0.9275 0.7938 0.047 Uiso 1 1 calc R
C6 C 0.64608(14) 0.57790(12) 0.69708(10) 0.0267(4) Uani 1 1 d .
C7 C 0.63702(16) 0.49205(13) 0.70044(11) 0.0337(5) Uani 1 1 d .
H7 H 0.6437 0.4577 0.6698 0.040 Uiso 1 1 calc R
C8 C 0.61835(16) 0.45844(14) 0.74857(12) 0.0380(6) Uani 1 1 d .
H8 H 0.6127 0.4005 0.7514 0.046 Uiso 1 1 calc R
C9 C 0.60775(16) 0.50919(16) 0.79321(11) 0.0394(6) Uani 1 1 d .
H9 H 0.5952 0.4867 0.8268 0.047 Uiso 1 1 calc R
C10 C 0.61594(16) 0.59205(15) 0.78725(11) 0.0366(5) Uani 1 1 d .
H10 H 0.6082 0.6274 0.8172 0.044 Uiso 1 1 calc R
C11 C 0.80154(13) 0.65355(11) 0.54671(9) 0.0219(4) Uani 1 1 d .
C12 C 0.79849(15) 0.60949(13) 0.49634(10) 0.0297(5) Uani 1 1 d .
H12 H 0.7533 0.6208 0.4615 0.036 Uiso 1 1 calc R
C13 C 0.86131(17) 0.54896(14) 0.49673(11) 0.0372(6) Uani 1 1 d .
H13 H 0.8582 0.5185 0.4623 0.045 Uiso 1 1 calc R
C14 C 0.92785(16) 0.53296(14) 0.54662(12) 0.0391(6) Uani 1 1 d .
H14 H 0.9712 0.4922 0.5463 0.047 Uiso 1 1 calc R
C15 C 0.93200(16) 0.57591(15) 0.59727(12) 0.0382(5) Uani 1 1 d .
H15 H 0.9779 0.5646 0.6318 0.046 Uiso 1 1 calc R
C16 C 0.86838(15) 0.63587(13) 0.59734(10) 0.0307(5) Uani 1 1 d .
H16 H 0.8706 0.6649 0.6322 0.037 Uiso 1 1 calc R
C17 C 0.62956(13) 0.72696(12) 0.48824(9) 0.0233(4) Uani 1 1 d .
C18 C 0.54907(15) 0.70491(13) 0.49776(10) 0.0298(5) Uani 1 1 d .
H18 H 0.5452 0.6970 0.5364 0.036 Uiso 1 1 calc R
C19 C 0.47381(16) 0.69424(14) 0.45072(12) 0.0381(6) Uani 1 1 d .
H19 H 0.4189 0.6789 0.4574 0.046 Uiso 1 1 calc R
C20 C 0.47899(16) 0.70595(15) 0.39452(11) 0.0412(6) Uani 1 1 d .
H20 H 0.4277 0.6985 0.3626 0.049 Uiso 1 1 calc R
C21 C 0.55900(17) 0.72862(17) 0.38452(11) 0.0408(6) Uani 1 1 d .
H21 H 0.5623 0.7371 0.3458 0.049 Uiso 1 1 calc R
C22 C 0.63407(15) 0.73892(14) 0.43095(10) 0.0333(5) Uani 1 1 d .
H22 H 0.6888 0.7541 0.4240 0.040 Uiso 1 1 calc R
C23 C 0.78689(15) 0.82612(12) 0.52971(9) 0.0256(4) Uani 1 1 d .
C24 C 0.87929(16) 0.82845(14) 0.54646(11) 0.0357(5) Uani 1 1 d .
H24 H 0.9121 0.7847 0.5688 0.043 Uiso 1 1 calc R
C25 C 0.92370(17) 0.89468(15) 0.53066(13) 0.0449(6) Uani 1 1 d .
H25 H 0.9868 0.8964 0.5428 0.054 Uiso 1 1 calc R
C26 C 0.87691(19) 0.95813(14) 0.49742(13) 0.0438(6) Uani 1 1 d .
H26 H 0.9077 1.0021 0.4854 0.053 Uiso 1 1 calc R
C27 C 0.78500(19) 0.95736(14) 0.48174(12) 0.0420(6) Uani 1 1 d .
H27 H 0.7527 1.0016 0.4597 0.050 Uiso 1 1 calc R
C28 C 0.73984(16) 0.89212(13) 0.49807(11) 0.0343(5) Uani 1 1 d .
H28 H 0.6767 0.8923 0.4877 0.041 Uiso 1 1 calc R
C29 C 0.15231(14) 0.93074(12) 0.67884(9) 0.0248(4) Uani 1 1 d .
C30 C 0.14944(16) 1.01733(13) 0.67809(11) 0.0327(5) Uani 1 1 d .
H30 H 0.1606 1.0469 0.6465 0.039 Uiso 1 1 calc R
C31 C 0.13037(16) 1.05895(13) 0.72347(12) 0.0364(5) Uani 1 1 d .
H31 H 0.1290 1.1174 0.7236 0.044 Uiso 1 1 calc R
C32 C 0.11311(16) 1.01460(14) 0.76912(11) 0.0355(5) Uani 1 1 d .
H32 H 0.0997 1.0422 0.8007 0.043 Uiso 1 1 calc R
C33 C 0.11593(15) 0.93069(14) 0.76746(11) 0.0321(5) Uani 1 1 d .
H33 H 0.1041 0.9002 0.7984 0.039 Uiso 1 1 calc R
C34 C 0.16221(14) 0.56729(12) 0.68591(10) 0.0262(4) Uani 1 1 d .
C35 C 0.16023(15) 0.48072(13) 0.68700(11) 0.0337(5) Uani 1 1 d .
H35 H 0.1749 0.4498 0.6572 0.040 Uiso 1 1 calc R
C36 C 0.13689(17) 0.44137(14) 0.73155(13) 0.0424(6) Uani 1 1 d .
H36 H 0.1350 0.3830 0.7327 0.051 Uiso 1 1 calc R
C37 C 0.11604(17) 0.48758(16) 0.77485(13) 0.0460(7) Uani 1 1 d .
H37 H 0.1005 0.4613 0.8062 0.055 Uiso 1 1 calc R
C38 C 0.11825(17) 0.57133(15) 0.77160(12) 0.0396(6) Uani 1 1 d .
H38 H 0.1038 0.6031 0.8011 0.047 Uiso 1 1 calc R
C39 C 0.28161(14) 0.65377(12) 0.52378(10) 0.0258(4) Uani 1 1 d .
C40 C 0.25143(16) 0.61833(13) 0.46863(11) 0.0318(5) Uani 1 1 d .
H40 H 0.2007 0.6401 0.4410 0.038 Uiso 1 1 calc R
C41 C 0.29604(18) 0.55101(14) 0.45439(13) 0.0431(6) Uani 1 1 d .
H41 H 0.2755 0.5266 0.4169 0.052 Uiso 1 1 calc R
C42 C 0.36959(19) 0.51947(14) 0.49402(14) 0.0465(7) Uani 1 1 d .
H42 H 0.3995 0.4734 0.4838 0.056 Uiso 1 1 calc R
C43 C 0.40060(19) 0.55430(15) 0.54874(14) 0.0462(7) Uani 1 1 d .
H43 H 0.4517 0.5322 0.5759 0.055 Uiso 1 1 calc R
C44 C 0.35695(16) 0.62174(14) 0.56403(11) 0.0357(5) Uani 1 1 d .
H44 H 0.3782 0.6459 0.6015 0.043 Uiso 1 1 calc R
C45 C 0.31708(13) 0.82088(11) 0.53879(9) 0.0232(4) Uani 1 1 d .
C46 C 0.37499(15) 0.84958(14) 0.59019(10) 0.0323(5) Uani 1 1 d .
H46 H 0.3639 0.8379 0.6265 0.039 Uiso 1 1 calc R
C47 C 0.44916(17) 0.89543(16) 0.58846(12) 0.0431(6) Uani 1 1 d .
H47 H 0.4889 0.9146 0.6237 0.052 Uiso 1 1 calc R
C48 C 0.46527(17) 0.91314(16) 0.53599(12) 0.0431(6) Uani 1 1 d .
H48 H 0.5161 0.9445 0.5351 0.052 Uiso 1 1 calc R
C49 C 0.40801(17) 0.88556(15) 0.48473(12) 0.0410(6) Uani 1 1 d .
H49 H 0.4190 0.8987 0.4486 0.049 Uiso 1 1 calc R
C50 C 0.33427(16) 0.83859(13) 0.48574(10) 0.0315(5) Uani 1 1 d .
H50 H 0.2956 0.8186 0.4504 0.038 Uiso 1 1 calc R
C51 C 0.13113(14) 0.76570(12) 0.48644(9) 0.0244(4) Uani 1 1 d .
C52 C 0.11524(15) 0.83811(13) 0.45422(9) 0.0287(4) Uani 1 1 d .
H52 H 0.1603 0.8789 0.4600 0.034 Uiso 1 1 calc R
C53 C 0.03370(16) 0.85114(15) 0.41364(11) 0.0376(5) Uani 1 1 d .
H53 H 0.0233 0.9009 0.3919 0.045 Uiso 1 1 calc R
C54 C -0.03212(17) 0.79242(17) 0.40466(12) 0.0439(6) Uani 1 1 d .
H54 H -0.0875 0.8013 0.3765 0.053 Uiso 1 1 calc R
C55 C -0.01728(17) 0.72054(17) 0.43687(13) 0.0481(7) Uani 1 1 d .
H55 H -0.0625 0.6799 0.4307 0.058 Uiso 1 1 calc R
C56 C 0.06317(16) 0.70749(14) 0.47811(11) 0.0370(5) Uani 1 1 d .
H56 H 0.0722 0.6587 0.5009 0.044 Uiso 1 1 calc R

loop_
_atom_site_aniso_label
_atom_site_aniso_U_11
_atom_site_aniso_U_22
_atom_site_aniso_U_33
_atom_site_aniso_U_23
_atom_site_aniso_U_13
_atom_site_aniso_U_12
Ni1 0.02605(14) 0.02067(12) 0.01901(12) -0.00230(9) 0.00907(10) -0.00092(9)
Ni2 0.02600(14) 0.01917(12) 0.01898(12) 0.00176(9) 0.00896(10) 0.00090(9)
Sn1 0.02505(8) 0.02767(7) 0.01957(7) -0.00237(5) 0.00850(6) 0.00159(5)
Sn2 0.02491(8) 0.02392(7) 0.01958(7) 0.00181(5) 0.00873(6) 0.00062(5)
Cl1 0.0444(4) 0.0574(4) 0.0267(3) -0.0050(3) -0.0021(3) 0.0012(3)
Cl2 0.0287(3) 0.0424(3) 0.0525(4) 0.0062(3) 0.0192(3) 0.0069(2)
Cl3 0.0303(3) 0.0515(3) 0.0249(3) 0.0020(2) 0.0019(2) 0.0040(2)
Cl4 0.0233(3) 0.0349(3) 0.0308(3) -0.0043(2) 0.0075(2) -0.00185(19)
S1 0.0369(3) 0.0226(2) 0.0288(3) -0.00397(19) 0.0139(2) -0.0030(2)
S2 0.0529(4) 0.0217(2) 0.0278(3) -0.0019(2) 0.0200(3) -0.0019(2)
S3 0.0468(3) 0.0208(2) 0.0280(3) 0.0040(2) 0.0174(2) 0.0042(2)
S4 0.0405(3) 0.0201(2) 0.0281(3) 0.00156(19) 0.0147(2) 0.0001(2)
P1 0.0217(3) 0.0220(2) 0.0185(2) -0.00074(18) 0.00740(19) -0.00206(18)
P2 0.0228(3) 0.0204(2) 0.0186(2) 0.00066(18) 0.0067(2) 0.00005(18)
N1 0.0288(10) 0.0300(9) 0.0303(10) -0.0092(8) 0.0095(8) 0.0001(7)
N2 0.0285(10) 0.0297(9) 0.0274(10) 0.0056(7) 0.0130(8) 0.0036(7)
N3 0.0261(10) 0.0249(8) 0.0261(9) -0.0029(7) 0.0080(8) -0.0013(7)
N4 0.0277(10) 0.0281(9) 0.0333(10) 0.0104(7) 0.0128(8) 0.0041(7)
C1 0.0229(11) 0.0271(10) 0.0293(12) -0.0076(8) 0.0033(9) -0.0011(8)
C2 0.0302(13) 0.0284(11) 0.0425(14) -0.0043(9) 0.0058(11) 0.0004(9)
C3 0.0354(14) 0.0283(11) 0.0629(18) -0.0152(11) 0.0105(13) 0.0001(10)
C4 0.0418(15) 0.0389(13) 0.0610(19) -0.0246(12) 0.0190(13) -0.0001(11)
C5 0.0379(14) 0.0424(13) 0.0414(15) -0.0173(11) 0.0180(12) -0.0019(10)
C6 0.0249(11) 0.0300(10) 0.0254(11) 0.0031(8) 0.0072(9) 0.0011(8)
C7 0.0360(13) 0.0285(11) 0.0373(13) 0.0021(9) 0.0111(10) -0.0029(9)
C8 0.0309(13) 0.0343(12) 0.0488(16) 0.0130(10) 0.0108(11) -0.0021(9)
C9 0.0313(13) 0.0506(14) 0.0399(15) 0.0206(11) 0.0160(11) 0.0032(10)
C10 0.0343(13) 0.0493(14) 0.0304(13) 0.0095(10) 0.0159(11) 0.0058(10)
C11 0.0217(10) 0.0229(9) 0.0239(10) -0.0002(7) 0.0109(8) -0.0029(7)
C12 0.0341(13) 0.0303(10) 0.0268(11) -0.0053(8) 0.0120(10) -0.0039(9)
C13 0.0438(15) 0.0327(11) 0.0430(15) -0.0115(10) 0.0253(12) -0.0026(10)
C14 0.0316(13) 0.0368(12) 0.0557(17) -0.0011(11) 0.0231(12) 0.0052(9)
C15 0.0243(12) 0.0453(13) 0.0427(15) 0.0042(11) 0.0054(10) 0.0083(10)
C16 0.0277(12) 0.0345(11) 0.0292(12) -0.0037(9) 0.0066(9) 0.0004(9)
C17 0.0215(10) 0.0255(9) 0.0229(10) -0.0010(8) 0.0062(8) -0.0009(7)
C18 0.0297(12) 0.0303(10) 0.0301(12) 0.0034(9) 0.0094(9) -0.0008(8)
C19 0.0242(12) 0.0396(12) 0.0486(16) 0.0016(10) 0.0071(11) -0.0044(9)
C20 0.0298(13) 0.0471(14) 0.0380(14) -0.0038(11) -0.0049(11) -0.0012(10)
C21 0.0376(14) 0.0587(15) 0.0235(12) -0.0015(11) 0.0042(10) -0.0005(11)
C22 0.0277(12) 0.0480(13) 0.0248(11) 0.0013(9) 0.0086(9) -0.0032(9)
C23 0.0308(12) 0.0244(9) 0.0245(11) -0.0016(8) 0.0126(9) -0.0030(8)
C24 0.0313(13) 0.0312(11) 0.0454(15) 0.0044(10) 0.0117(11) -0.0045(9)
C25 0.0313(14) 0.0411(13) 0.0661(19) 0.0013(12) 0.0199(13) -0.0101(10)
C26 0.0501(17) 0.0313(12) 0.0585(18) 0.0040(11) 0.0290(14) -0.0103(10)
C27 0.0508(16) 0.0281(11) 0.0502(16) 0.0089(10) 0.0194(13) -0.0001(10)
C28 0.0338(13) 0.0300(11) 0.0413(14) 0.0036(9) 0.0142(11) -0.0010(9)
C29 0.0220(10) 0.0258(10) 0.0258(11) -0.0013(8) 0.0053(9) 0.0014(8)
C30 0.0329(12) 0.0241(10) 0.0399(14) 0.0010(9) 0.0079(10) 0.0038(8)
C31 0.0329(13) 0.0266(10) 0.0467(15) -0.0084(10) 0.0058(11) 0.0016(9)
C32 0.0314(13) 0.0361(12) 0.0402(14) -0.0146(10) 0.0119(11) -0.0007(9)
C33 0.0328(13) 0.0347(11) 0.0317(12) -0.0078(9) 0.0136(10) -0.0023(9)
C34 0.0218(11) 0.0252(10) 0.0306(12) 0.0058(8) 0.0058(9) -0.0002(8)
C35 0.0288(12) 0.0263(10) 0.0441(14) 0.0056(9) 0.0068(10) -0.0023(8)
C36 0.0330(14) 0.0295(11) 0.0662(19) 0.0185(11) 0.0161(13) 0.0022(9)
C37 0.0399(15) 0.0451(14) 0.0600(18) 0.0303(13) 0.0257(13) 0.0075(11)
C38 0.0406(14) 0.0404(13) 0.0447(15) 0.0187(11) 0.0234(12) 0.0082(10)
C39 0.0291(11) 0.0226(9) 0.0313(11) 0.0005(8) 0.0177(9) -0.0011(8)
C40 0.0334(12) 0.0303(11) 0.0371(13) -0.0069(9) 0.0186(10) -0.0072(9)
C41 0.0452(16) 0.0340(12) 0.0605(18) -0.0188(11) 0.0323(14) -0.0109(10)
C42 0.0513(17) 0.0265(11) 0.075(2) -0.0070(12) 0.0399(16) 0.0007(10)
C43 0.0427(15) 0.0396(13) 0.0630(19) 0.0139(12) 0.0258(14) 0.0144(11)
C44 0.0373(14) 0.0349(12) 0.0382(14) 0.0067(10) 0.0161(11) 0.0087(9)
C45 0.0216(10) 0.0226(9) 0.0251(11) 0.0014(7) 0.0059(8) 0.0013(7)
C46 0.0281(12) 0.0387(12) 0.0288(12) -0.0011(9) 0.0056(9) -0.0037(9)
C47 0.0301(13) 0.0531(15) 0.0412(15) -0.0046(11) 0.0016(11) -0.0100(10)
C48 0.0294(13) 0.0468(14) 0.0523(16) 0.0111(12) 0.0096(12) -0.0095(10)
C49 0.0371(14) 0.0475(14) 0.0414(14) 0.0110(11) 0.0160(11) -0.0059(11)
C50 0.0316(12) 0.0373(12) 0.0257(11) 0.0022(9) 0.0079(9) -0.0043(9)
C51 0.0245(11) 0.0280(10) 0.0209(10) -0.0015(8) 0.0065(8) -0.0007(8)
C52 0.0274(12) 0.0313(11) 0.0267(11) 0.0027(8) 0.0065(9) -0.0014(8)
C53 0.0322(13) 0.0447(13) 0.0336(13) 0.0120(10) 0.0051(10) 0.0040(10)
C54 0.0280(13) 0.0590(16) 0.0372(14) 0.0051(12) -0.0033(11) 0.0001(11)
C55 0.0285(13) 0.0520(15) 0.0578(18) 0.0025(13) 0.0017(12) -0.0131(11)
C56 0.0314(13) 0.0330(12) 0.0438(15) 0.0064(10) 0.0054(11) -0.0051(9)

loop_
_atom_type_symbol
_atom_type_description
_atom_type_scat_dispersion_real
_atom_type_scat_dispersion_imag
_atom_type_scat_source
C C 0.0033 0.0016 'International Tables Vol C Tables 4.2.6.8 and 6.1.1.4'
H H 0.0000 0.0000 'International Tables Vol C Tables 4.2.6.8 and 6.1.1.4'
Cl Cl 0.1484 0.1585 'International Tables Vol C Tables 4.2.6.8 and 6.1.1.4'
P P 0.1023 0.0942 'International Tables Vol C Tables 4.2.6.8 and 6.1.1.4'
S S 0.1246 0.1234 'International Tables Vol C Tables 4.2.6.8 and 6.1.1.4'
Ni Ni 0.3393 1.1124 'International Tables Vol C Tables 4.2.6.8 and 6.1.1.4'
Sn Sn -0.6537 1.4246 'International Tables Vol C Tables 4.2.6.8 and 6.1.1.4'
N N 0.0061 0.0033 'International Tables Vol C Tables 4.2.6.8 and 6.1.1.4'

loop_
_geom_angle_atom_site_label_1
_geom_angle_atom_site_label_2
_geom_angle_atom_site_label_3
_geom_angle
S1 Ni1 S2 178.90(3)
S1 Ni1 P1 88.98(2)
S2 Ni1 P1 90.18(2)
S1 Ni1 Sn1 90.819(17)
S2 Ni1 Sn1 89.990(17)
P1 Ni1 Sn1 177.788(19)
S4 Ni2 S3 176.75(3)
S4 Ni2 P2 90.42(2)
S3 Ni2 P2 89.27(2)
S4 Ni2 Sn2 90.485(17)
S3 Ni2 Sn2 89.721(17)
P2 Ni2 Sn2 178.037(18)
N2 Sn1 N1 167.06(7)
N2 Sn1 Cl2 84.76(5)
N1 Sn1 Cl2 86.48(5)
N2 Sn1 Cl1 86.52(5)
N1 Sn1 Cl1 86.01(5)
Cl2 Sn1 Cl1 102.05(2)
N2 Sn1 Ni1 96.79(4)
N1 Sn1 Ni1 96.12(5)
Cl2 Sn1 Ni1 129.158(18)
Cl1 Sn1 Ni1 128.792(19)
N3 Sn2 N4 165.45(6)
N3 Sn2 Cl3 85.67(5)
N4 Sn2 Cl3 85.78(5)
N3 Sn2 Cl4 85.15(5)
N4 Sn2 Cl4 85.65(5)
Cl3 Sn2 Cl4 104.67(2)
N3 Sn2 Ni2 97.63(5)
N4 Sn2 Ni2 96.93(5)
Cl3 Sn2 Ni2 125.958(17)
Cl4 Sn2 Ni2 129.368(16)
C1 S1 Ni1 116.16(8)
C6 S2 Ni1 116.93(7)
C29 S3 Ni2 116.97(7)
C34 S4 Ni2 116.58(7)
C17 P1 C11 106.33(9)
C17 P1 C23 104.06(10)
C11 P1 C23 101.44(9)
C17 P1 Ni1 111.55(7)
C11 P1 Ni1 115.27(7)
C23 P1 Ni1 116.92(7)
C51 P2 C45 109.22(9)
C51 P2 C39 105.93(10)
C45 P2 C39 98.87(9)
C51 P2 Ni2 105.96(7)
C45 P2 Ni2 117.06(7)
C39 P2 Ni2 119.13(7)
C1 N1 C5 119.90(19)
C1 N1 Sn1 113.90(13)
C5 N1 Sn1 126.20(16)
C6 N2 C10 120.55(19)
C6 N2 Sn1 113.83(13)
C10 N2 Sn1 125.56(15)
C29 N3 C33 120.45(17)
C29 N3 Sn2 113.55(13)
C33 N3 Sn2 126.00(15)
C34 N4 C38 119.96(19)
C34 N4 Sn2 113.91(13)
C38 N4 Sn2 126.13(16)
N1 C1 C2 120.1(2)
N1 C1 S1 122.48(15)
C2 C1 S1 117.37(18)
C3 C2 C1 119.6(2)
C3 C2 H2 120.2
C1 C2 H2 120.2
C2 C3 C4 119.5(2)
C2 C3 H3 120.3
C4 C3 H3 120.3
C5 C4 C3 119.0(2)
C5 C4 H4 120.5
C3 C4 H4 120.5
N1 C5 C4 121.9(2)
N1 C5 H5 119.0
C4 C5 H5 119.0
N2 C6 C7 119.7(2)
N2 C6 S2 122.01(15)
C7 C6 S2 118.25(17)
C8 C7 C6 119.3(2)
C8 C7 H7 120.3
C6 C7 H7 120.3
C7 C8 C9 120.2(2)
C7 C8 H8 119.9
C9 C8 H8 119.9
C10 C9 C8 118.0(2)
C10 C9 H9 121.0
C8 C9 H9 121.0
N2 C10 C9 122.2(2)
N2 C10 H10 118.9
C9 C10 H10 118.9
C12 C11 C16 118.91(19)
C12 C11 P1 124.12(16)
C16 C11 P1 116.84(15)
C13 C12 C11 120.3(2)
C13 C12 H12 119.9
C11 C12 H12 119.9
C14 C13 C12 120.4(2)
C14 C13 H13 119.8
C12 C13 H13 119.8
C13 C14 C15 120.3(2)
C13 C14 H14 119.8
C15 C14 H14 119.8
C14 C15 C16 119.5(2)
C14 C15 H15 120.2
C16 C15 H15 120.2
C11 C16 C15 120.6(2)
C11 C16 H16 119.7
C15 C16 H16 119.7
C18 C17 C22 119.2(2)
C18 C17 P1 119.48(16)
C22 C17 P1 121.30(16)
C17 C18 C19 120.2(2)
C17 C18 H18 119.9
C19 C18 H18 119.9
C20 C19 C18 120.2(2)
C20 C19 H19 119.9
C18 C19 H19 119.9
C19 C20 C21 120.1(2)
C19 C20 H20 119.9
C21 C20 H20 119.9
C22 C21 C20 120.0(2)
C22 C21 H21 120.0
C20 C21 H21 120.0
C21 C22 C17 120.3(2)
C21 C22 H22 119.9
C17 C22 H22 119.9
C24 C23 C28 119.03(19)
C24 C23 P1 120.65(16)
C28 C23 P1 120.30(17)
C25 C24 C23 120.1(2)
C25 C24 H24 119.9
C23 C24 H24 119.9
C26 C25 C24 120.6(2)
C26 C25 H25 119.7
C24 C25 H25 119.7
C25 C26 C27 119.7(2)
C25 C26 H26 120.1
C27 C26 H26 120.1
C26 C27 C28 120.2(2)
C26 C27 H27 119.9
C28 C27 H27 119.9
C27 C28 C23 120.3(2)
C27 C28 H28 119.9
C23 C28 H28 119.9
N3 C29 C30 119.84(19)
N3 C29 S3 121.93(15)
C30 C29 S3 118.22(17)
C31 C30 C29 119.6(2)
C31 C30 H30 120.2
C29 C30 H30 120.2
C30 C31 C32 119.5(2)
C30 C31 H31 120.3
C32 C31 H31 120.3
C33 C32 C31 118.6(2)
C33 C32 H32 120.7
C31 C32 H32 120.7
N3 C33 C32 122.1(2)
N3 C33 H33 119.0
C32 C33 H33 119.0
N4 C34 C35 120.2(2)
N4 C34 S4 122.01(15)
C35 C34 S4 117.78(18)
C36 C35 C34 119.4(2)
C36 C35 H35 120.3
C34 C35 H35 120.3
C35 C36 C37 119.5(2)
C35 C36 H36 120.2
C37 C36 H36 120.2
C38 C37 C36 118.8(2)
C38 C37 H37 120.6
C36 C37 H37 120.6
N4 C38 C37 122.1(2)
N4 C38 H38 119.0
C37 C38 H38 119.0
C40 C39 C44 119.8(2)
C40 C39 P2 122.69(17)
C44 C39 P2 117.36(17)
C41 C40 C39 119.6(2)
C41 C40 H40 120.2
C39 C40 H40 120.2
C42 C41 C40 120.5(3)
C42 C41 H41 119.7
C40 C41 H41 119.7
C41 C42 C43 120.5(2)
C41 C42 H42 119.7
C43 C42 H42 119.7
C42 C43 C44 120.0(3)
C42 C43 H43 120.0
C44 C43 H43 120.0
C43 C44 C39 119.6(2)
C43 C44 H44 120.2
C39 C44 H44 120.2
C46 C45 C50 119.4(2)
C46 C45 P2 117.68(16)
C50 C45 P2 122.11(16)
C47 C46 C45 120.0(2)
C47 C46 H46 120.0
C45 C46 H46 120.0
C48 C47 C46 120.3(2)
C48 C47 H47 119.9
C46 C47 H47 119.9
C47 C48 C49 120.3(2)
C47 C48 H48 119.9
C49 C48 H48 119.9
C48 C49 C50 120.2(2)
C48 C49 H49 119.9
C50 C49 H49 119.9
C49 C50 C45 119.9(2)
C49 C50 H50 120.1
C45 C50 H50 120.1
C52 C51 C56 118.8(2)
C52 C51 P2 123.30(16)
C56 C51 P2 117.59(16)
C53 C52 C51 120.3(2)
C53 C52 H52 119.8
C51 C52 H52 119.8
C54 C53 C52 120.4(2)
C54 C53 H53 119.8
C52 C53 H53 119.8
C53 C54 C55 119.7(2)
C53 C54 H54 120.2
C55 C54 H54 120.2
C54 C55 C56 120.4(2)
C54 C55 H55 119.8
C56 C55 H55 119.8
C55 C56 C51 120.3(2)
C55 C56 H56 119.8
C51 C56 H56 119.8

loop_
_geom_bond_atom_site_label_1
_geom_bond_atom_site_label_2
_geom_bond_distance
Ni1 S1 2.1537(5)
Ni1 S2 2.1613(6)
Ni1 P1 2.2482(5)
Ni1 Sn1 2.4304(3)
Ni2 S4 2.1573(5)
Ni2 S3 2.1658(5)
Ni2 P2 2.2320(5)
Ni2 Sn2 2.4143(3)
Sn1 N2 2.2890(17)
Sn1 N1 2.2976(17)
Sn1 Cl2 2.3940(6)
Sn1 Cl1 2.3957(6)
Sn2 N3 2.2828(16)
Sn2 N4 2.2868(17)
Sn2 Cl3 2.3979(6)
Sn2 Cl4 2.3987(5)
S1 C1 1.752(2)
S2 C6 1.752(2)
S3 C29 1.755(2)
S4 C34 1.754(2)
P1 C17 1.823(2)
P1 C11 1.830(2)
P1 C23 1.832(2)
P2 C51 1.822(2)
P2 C45 1.824(2)
P2 C39 1.830(2)
N1 C1 1.338(3)
N1 C5 1.361(3)
N2 C6 1.338(3)
N2 C10 1.358(3)
N3 C29 1.338(3)
N3 C33 1.357(3)
N4 C34 1.337(3)
N4 C38 1.359(3)
C1 C2 1.411(3)
C2 C3 1.373(3)
C2 H2 0.9500
C3 C4 1.389(4)
C3 H3 0.9500
C4 C5 1.367(3)
C4 H4 0.9500
C5 H5 0.9500
C6 C7 1.407(3)
C7 C8 1.376(3)
C7 H7 0.9500
C8 C9 1.394(4)
C8 H8 0.9500
C9 C10 1.364(4)
C9 H9 0.9500
C10 H10 0.9500
C11 C12 1.390(3)
C11 C16 1.394(3)
C12 C13 1.389(3)
C12 H12 0.9500
C13 C14 1.374(4)
C13 H13 0.9500
C14 C15 1.383(4)
C14 H14 0.9500
C15 C16 1.394(3)
C15 H15 0.9500
C16 H16 0.9500
C17 C18 1.388(3)
C17 C22 1.404(3)
C18 C19 1.397(3)
C18 H18 0.9500
C19 C20 1.381(4)
C19 H19 0.9500
C20 C21 1.388(4)
C20 H20 0.9500
C21 C22 1.386(3)
C21 H21 0.9500
C22 H22 0.9500
C23 C24 1.391(3)
C23 C28 1.399(3)
C24 C25 1.389(3)
C24 H24 0.9500
C25 C26 1.382(4)
C25 H25 0.9500
C26 C27 1.383(4)
C26 H26 0.9500
C27 C28 1.389(3)
C27 H27 0.9500
C28 H28 0.9500
C29 C30 1.408(3)
C30 C31 1.379(3)
C30 H30 0.9500
C31 C32 1.395(4)
C31 H31 0.9500
C32 C33 1.366(3)
C32 H32 0.9500
C33 H33 0.9500
C34 C35 1.408(3)
C35 C36 1.375(3)
C35 H35 0.9500
C36 C37 1.388(4)
C36 H36 0.9500
C37 C38 1.364(3)
C37 H37 0.9500
C38 H38 0.9500
C39 C40 1.396(3)
C39 C44 1.400(3)
C40 C41 1.390(3)
C40 H40 0.9500
C41 C42 1.372(4)
C41 H41 0.9500
C42 C43 1.384(4)
C42 H42 0.9500
C43 C44 1.393(3)
C43 H43 0.9500
C44 H44 0.9500
C45 C46 1.390(3)
C45 C50 1.397(3)
C46 C47 1.390(3)
C46 H46 0.9500
C47 C48 1.376(4)
C47 H47 0.9500
C48 C49 1.378(4)
C48 H48 0.9500
C49 C50 1.390(3)
C49 H49 0.9500
C50 H50 0.9500
C51 C52 1.391(3)
C51 C56 1.396(3)
C52 C53 1.390(3)
C52 H52 0.9500
C53 C54 1.377(4)
C53 H53 0.9500
C54 C55 1.383(4)
C54 H54 0.9500
C55 C56 1.385(4)
C55 H55 0.9500
C56 H56 0.9500

loop_
_geom_torsion_atom_site_label_1
_geom_torsion_atom_site_label_2
_geom_torsion_atom_site_label_3
_geom_torsion_atom_site_label_4
_geom_torsion
S1 Ni1 Sn1 N2 -175.83(5)
S2 Ni1 Sn1 N2 4.92(5)
S1 Ni1 Sn1 N1 4.97(5)
S2 Ni1 Sn1 N1 -174.28(5)
S1 Ni1 Sn1 Cl2 95.41(3)
S2 Ni1 Sn1 Cl2 -83.84(3)
S1 Ni1 Sn1 Cl1 -84.83(3)
S2 Ni1 Sn1 Cl1 95.92(3)
S4 Ni2 Sn2 N3 179.63(5)
S3 Ni2 Sn2 N3 -3.62(5)
S4 Ni2 Sn2 N4 -0.35(5)
S3 Ni2 Sn2 N4 176.40(5)
S4 Ni2 Sn2 Cl3 89.45(3)
S3 Ni2 Sn2 Cl3 -93.80(3)
S4 Ni2 Sn2 Cl4 -90.40(2)
S3 Ni2 Sn2 Cl4 86.35(3)
P1 Ni1 S1 C1 170.59(8)
Sn1 Ni1 S1 C1 -7.20(8)
P1 Ni1 S2 C6 178.17(9)
Sn1 Ni1 S2 C6 -4.03(9)
P2 Ni2 S3 C29 -177.76(8)
Sn2 Ni2 S3 C29 3.93(8)
P2 Ni2 S4 C34 -176.46(8)
Sn2 Ni2 S4 C34 1.80(8)
S1 Ni1 P1 C17 -99.42(7)
S2 Ni1 P1 C17 79.87(7)
S1 Ni1 P1 C11 139.21(7)
S2 Ni1 P1 C11 -41.51(7)
S1 Ni1 P1 C23 20.16(8)
S2 Ni1 P1 C23 -160.56(8)
S4 Ni2 P2 C51 101.71(7)
S3 Ni2 P2 C51 -75.05(7)
S4 Ni2 P2 C45 -136.25(7)
S3 Ni2 P2 C45 46.99(7)
S4 Ni2 P2 C39 -17.38(9)
S3 Ni2 P2 C39 165.86(8)
N2 Sn1 N1 C1 -179.2(3)
Cl2 Sn1 N1 C1 -131.78(15)
Cl1 Sn1 N1 C1 125.86(15)
Ni1 Sn1 N1 C1 -2.75(15)
N2 Sn1 N1 C5 0.3(4)
Cl2 Sn1 N1 C5 47.78(19)
Cl1 Sn1 N1 C5 -54.58(19)
Ni1 Sn1 N1 C5 176.80(19)
N1 Sn1 N2 C6 169.7(3)
Cl2 Sn1 N2 C6 122.12(15)
Cl1 Sn1 N2 C6 -135.43(15)
Ni1 Sn1 N2 C6 -6.76(16)
N1 Sn1 N2 C10 -7.5(4)
Cl2 Sn1 N2 C10 -55.12(18)
Cl1 Sn1 N2 C10 47.33(18)
Ni1 Sn1 N2 C10 176.00(18)
N4 Sn2 N3 C29 -176.4(2)
Cl3 Sn2 N3 C29 129.45(15)
Cl4 Sn2 N3 C29 -125.40(15)
Ni2 Sn2 N3 C29 3.71(15)
N4 Sn2 N3 C33 4.3(4)
Cl3 Sn2 N3 C33 -49.89(18)
Cl4 Sn2 N3 C33 55.26(18)
Ni2 Sn2 N3 C33 -175.63(17)
N3 Sn2 N4 C34 178.6(2)
Cl3 Sn2 N4 C34 -127.21(15)
Cl4 Sn2 N4 C34 127.70(15)
Ni2 Sn2 N4 C34 -1.46(15)
N3 Sn2 N4 C38 -0.6(4)
Cl3 Sn2 N4 C38 53.55(19)
Cl4 Sn2 N4 C38 -51.54(19)
Ni2 Sn2 N4 C38 179.30(19)
C5 N1 C1 C2 -1.5(3)
Sn1 N1 C1 C2 178.06(16)
C5 N1 C1 S1 178.18(18)
Sn1 N1 C1 S1 -2.2(2)
Ni1 S1 C1 N1 7.3(2)
Ni1 S1 C1 C2 -173.00(15)
N1 C1 C2 C3 1.1(3)
S1 C1 C2 C3 -178.63(19)
C1 C2 C3 C4 -0.2(4)
C2 C3 C4 C5 -0.2(4)
C1 N1 C5 C4 1.1(4)
Sn1 N1 C5 C4 -178.4(2)
C3 C4 C5 N1 -0.3(4)
C10 N2 C6 C7 1.0(3)
Sn1 N2 C6 C7 -176.37(17)
C10 N2 C6 S2 -177.59(17)
Sn1 N2 C6 S2 5.0(2)
Ni1 S2 C6 N2 -0.2(2)
Ni1 S2 C6 C7 -178.87(15)
N2 C6 C7 C8 -1.3(3)
S2 C6 C7 C8 177.36(19)
C6 C7 C8 C9 0.6(4)
C7 C8 C9 C10 0.4(4)
C6 N2 C10 C9 0.0(4)
Sn1 N2 C10 C9 177.05(18)
C8 C9 C10 N2 -0.7(4)
C17 P1 C11 C12 21.8(2)
C23 P1 C11 C12 -86.68(19)
Ni1 P1 C11 C12 146.00(15)
C17 P1 C11 C16 -162.42(16)
C23 P1 C11 C16 89.07(17)
Ni1 P1 C11 C16 -38.25(17)
C16 C11 C12 C13 -0.1(3)
P1 C11 C12 C13 175.58(17)
C11 C12 C13 C14 -1.0(3)
C12 C13 C14 C15 1.2(4)
C13 C14 C15 C16 -0.3(4)
C12 C11 C16 C15 1.0(3)
P1 C11 C16 C15 -174.95(18)
C14 C15 C16 C11 -0.9(4)
C11 P1 C17 C18 110.23(17)
C23 P1 C17 C18 -143.13(16)
Ni1 P1 C17 C18 -16.20(18)
C11 P1 C17 C22 -69.40(19)
C23 P1 C17 C22 37.24(19)
Ni1 P1 C17 C22 164.16(16)
C22 C17 C18 C19 0.5(3)
P1 C17 C18 C19 -179.19(17)
C17 C18 C19 C20 -0.3(3)
C18 C19 C20 C21 -0.2(4)
C19 C20 C21 C22 0.5(4)
C20 C21 C22 C17 -0.3(4)
C18 C17 C22 C21 -0.1(3)
P1 C17 C22 C21 179.50(19)
C17 P1 C23 C24 -145.33(19)
C11 P1 C23 C24 -35.1(2)
Ni1 P1 C23 C24 91.17(19)
C17 P1 C23 C28 36.2(2)
C11 P1 C23 C28 146.43(18)
Ni1 P1 C23 C28 -87.34(19)
C28 C23 C24 C25 -1.5(4)
P1 C23 C24 C25 180.0(2)
C23 C24 C25 C26 -1.1(4)
C24 C25 C26 C27 2.6(4)
C25 C26 C27 C28 -1.6(4)
C26 C27 C28 C23 -1.0(4)
C24 C23 C28 C27 2.5(3)
P1 C23 C28 C27 -178.95(19)
C33 N3 C29 C30 -0.7(3)
Sn2 N3 C29 C30 179.92(16)
C33 N3 C29 S3 177.98(17)
Sn2 N3 C29 S3 -1.4(2)
Ni2 S3 C29 N3 -2.2(2)
Ni2 S3 C29 C30 176.53(15)
N3 C29 C30 C31 1.1(3)
S3 C29 C30 C31 -177.66(18)
C29 C30 C31 C32 -0.8(4)
C30 C31 C32 C33 0.2(4)
C29 N3 C33 C32 0.1(3)
Sn2 N3 C33 C32 179.38(17)
C31 C32 C33 N3 0.2(4)
C38 N4 C34 C35 1.4(3)
Sn2 N4 C34 C35 -177.85(16)
C38 N4 C34 S4 -177.57(18)
Sn2 N4 C34 S4 3.1(2)
Ni2 S4 C34 N4 -3.6(2)
Ni2 S4 C34 C35 177.36(15)
N4 C34 C35 C36 -0.9(3)
S4 C34 C35 C36 178.20(19)
C34 C35 C36 C37 -0.3(4)
C35 C36 C37 C38 0.8(4)
C34 N4 C38 C37 -0.9(4)
Sn2 N4 C38 C37 178.3(2)
C36 C37 C38 N4 -0.2(4)
C51 P2 C39 C40 10.5(2)
C45 P2 C39 C40 -102.53(18)
Ni2 P2 C39 C40 129.59(16)
C51 P2 C39 C44 -174.63(17)
C45 P2 C39 C44 72.36(18)
Ni2 P2 C39 C44 -55.52(18)
C44 C39 C40 C41 0.6(3)
P2 C39 C40 C41 175.38(17)
C39 C40 C41 C42 -0.3(3)
C40 C41 C42 C43 -0.1(4)
C41 C42 C43 C44 0.2(4)
C42 C43 C44 C39 0.1(4)
C40 C39 C44 C43 -0.5(3)
P2 C39 C44 C43 -175.59(18)
C51 P2 C45 C46 144.69(16)
C39 P2 C45 C46 -104.91(18)
Ni2 P2 C45 C46 24.35(19)
C51 P2 C45 C50 -45.9(2)
C39 P2 C45 C50 64.54(19)
Ni2 P2 C45 C50 -166.19(15)
C50 C45 C46 C47 0.0(3)
P2 C45 C46 C47 169.75(19)
C45 C46 C47 C48 0.5(4)
C46 C47 C48 C49 0.0(4)
C47 C48 C49 C50 -1.0(4)
C48 C49 C50 C45 1.4(4)
C46 C45 C50 C49 -1.0(3)
P2 C45 C50 C49 -170.24(18)
C45 P2 C51 C52 -16.2(2)
C39 P2 C51 C52 -121.79(18)
Ni2 P2 C51 C52 110.75(18)
C45 P2 C51 C56 170.30(17)
C39 P2 C51 C56 64.69(19)
Ni2 P2 C51 C56 -62.77(18)
C56 C51 C52 C53 -1.4(3)
P2 C51 C52 C53 -174.81(18)
C51 C52 C53 C54 -0.3(4)
C52 C53 C54 C55 0.9(4)
C53 C54 C55 C56 0.2(4)
C54 C55 C56 C51 -1.9(4)
C52 C51 C56 C55 2.4(4)
P2 C51 C56 C55 176.3(2)
